data_7041094
loop_
_publ_author_name
'Saini, Anoop Kumar'
'Kumari, Pratibha'
'Sharma, Vinay'
'Mathur, Pradeep'
'Mobin, Shaikh M.'

_publ_section_title
;
 Varying structural motifs in the salen based metal complexes of Co(ii),
 Ni(ii) and Cu(ii): synthesis, crystal structures, molecular dynamics and
 biological activities.
;
_journal_issue 47
_journal_name_full 'Dalton transactions (Cambridge, England : 2003)'
_journal_page_first 19096
_journal_page_last 19108
_journal_paper_doi 10.1039/c6dt03573f
_journal_volume 45
_journal_year 2016
_chemical_formula_sum 'C62 H48 Co2 N4 O4'
_chemical_formula_weight 1030.90
_space_group_crystal_system triclinic
_space_group_IT_number 2
_space_group_name_Hall '-P 1'
_space_group_name_H-M_alt 'P -1'
_symmetry_space_group_name_Hall '-P 1'
_symmetry_space_group_name_H-M 'P -1'
_atom_sites_solution_hydrogens geom
_audit_creation_method SHELXL-2014/7
_audit_update_record
;
2016-06-08 deposited with the CCDC.
2016-11-04 downloaded from the CCDC.
;
_cell_angle_alpha 68.120(4)
_cell_angle_beta 81.619(4)
_cell_angle_gamma 87.321(4)
_cell_formula_units_Z 1
_cell_length_a 8.1049(4)
_cell_length_b 12.9696(6)
_cell_length_c 14.2695(7)
_cell_measurement_reflns_used 6227
_cell_measurement_temperature 150(2)
_cell_measurement_theta_max 30.9890
_cell_measurement_theta_min 3.6780
_cell_volume 1377.01(12)
_computing_cell_refinement 'CrysAlis RED, Oxford Diffraction Ltd.,'
_computing_data_collection 'CrysAlis CCD, Oxford Diffraction Ltd.,'
_computing_data_reduction 'CrysAlis RED, Oxford Diffraction Ltd.,'
_computing_molecular_graphics Ortep3
_computing_publication_material Shelx97
_computing_structure_refinement 'SHELXL-2014/7 (Sheldrick, 2014)'
_computing_structure_solution 'SHELXS-97 (Sheldrick, 1997)'
_diffrn_ambient_temperature 150(2)
_diffrn_detector_area_resol_mean 15.9948
_diffrn_measured_fraction_theta_full 0.999
_diffrn_measured_fraction_theta_max 0.914
_diffrn_measurement_device_type 'OXFORD DIFFRACTION SUPER NOVA'
_diffrn_measurement_method \w/q-scan
_diffrn_radiation_monochromator graphite
_diffrn_radiation_source 'Micro-Focus (Mo) X-ray Source'
_diffrn_radiation_type MoK\a
_diffrn_radiation_wavelength 0.71073
_diffrn_reflns_av_R_equivalents 0.0544
_diffrn_reflns_av_unetI/netI 0.0788
_diffrn_reflns_Laue_measured_fraction_full 0.999
_diffrn_reflns_Laue_measured_fraction_max 0.914
_diffrn_reflns_limit_h_max 12
_diffrn_reflns_limit_h_min -12
_diffrn_reflns_limit_k_max 18
_diffrn_reflns_limit_k_min -18
_diffrn_reflns_limit_l_max 19
_diffrn_reflns_limit_l_min -21
_diffrn_reflns_number 17964
_diffrn_reflns_point_group_measured_fraction_full 0.999
_diffrn_reflns_point_group_measured_fraction_max 0.914
_diffrn_reflns_theta_full 25.242
_diffrn_reflns_theta_max 32.240
_diffrn_reflns_theta_min 2.936
_exptl_absorpt_coefficient_mu 0.652
_exptl_absorpt_correction_T_max 1.00000
_exptl_absorpt_correction_T_min 0.49341
_exptl_absorpt_correction_type multi-scan
_exptl_absorpt_process_details
;
CrysAlisPro, Agilent Technologies,
Version 1.171.37.35 (release 13-08-2014 CrysAlis171 .NET)
(compiled Aug 13 2014,18:06:01)
Empirical absorption correction using spherical harmonics,
 implemented in SCALE3 ABSPACK scaling algorithm.
;
_exptl_crystal_colour orange
_exptl_crystal_density_diffrn 1.243
_exptl_crystal_density_method 'not measured'
_exptl_crystal_description block
_exptl_crystal_F_000 534
_exptl_crystal_size_max 0.280
_exptl_crystal_size_mid 0.230
_exptl_crystal_size_min 0.190
_platon_squeeze_details
;
;
_refine_diff_density_max 0.656
_refine_diff_density_min -1.006
_refine_diff_density_rms 0.160
_refine_ls_extinction_method none
_refine_ls_goodness_of_fit_ref 1.005
_refine_ls_hydrogen_treatment constr
_refine_ls_matrix_type full
_refine_ls_number_parameters 328
_refine_ls_number_reflns 8909
_refine_ls_number_restraints 0
_refine_ls_restrained_S_all 1.005
_refine_ls_R_factor_all 0.0899
_refine_ls_R_factor_gt 0.0676
_refine_ls_shift/su_max 0.000
_refine_ls_shift/su_mean 0.000
_refine_ls_structure_factor_coef Fsqd
_refine_ls_weighting_details 'w=1/[\s^2^(Fo^2^)+(0.1172P)^2^] where P=(Fo^2^+2Fc^2^)/3'
_refine_ls_weighting_scheme calc
_refine_ls_wR_factor_gt 0.1865
_refine_ls_wR_factor_ref 0.2118
_reflns_Friedel_coverage 0.000
_reflns_number_gt 6021
_reflns_number_total 8909
_reflns_threshold_expression 'I > 2\s(I)'
_cod_data_source_file c6dt03573f2.cif
_cod_data_source_block 1
_cod_depositor_comments 'Adding full bibliography for 7041094--7041097.cif.'
_cod_database_code 7041094
_shelx_shelxl_version_number 2014/7
_shelx_space_group_comment
;
The symmetry employed for this shelxl refinement is uniquely defined
by the following loop, which should always be used as a source of
symmetry information in preference to the above space-group names.
They are only intended as comments.
;
_shelx_estimated_absorpt_t_min 0.839
_shelx_estimated_absorpt_t_max 0.886

loop_
_space_group_symop_operation_xyz
'x, y, z'
'-x, -y, -z'

loop_
_atom_site_label
_atom_site_type_symbol
_atom_site_fract_x
_atom_site_fract_y
_atom_site_fract_z
_atom_site_U_iso_or_equiv
_atom_site_adp_type
_atom_site_occupancy
_atom_site_site_symmetry_order
_atom_site_calc_flag
_atom_site_refinement_flags_posn
_atom_site_refinement_flags_adp
Co1 Co 0.54392(4) 0.17828(3) 0.74236(3) 0.03070(13) Uani 1 1 d . .
O1 O 0.3865(2) 0.18320(16) 0.65395(16) 0.0364(4) Uani 1 1 d . .
O2 O 0.7339(2) 0.27605(17) 0.68699(16) 0.0374(4) Uani 1 1 d . .
N1 N 0.5732(3) 0.01489(17) 0.78589(16) 0.0281(4) Uani 1 1 d . .
N2 N 0.4769(3) 0.23393(18) 0.85502(17) 0.0294(4) Uani 1 1 d . .
C1 C 0.3534(3) 0.1061(2) 0.6218(2) 0.0333(5) Uani 1 1 d . .
C2 C 0.2558(4) 0.1378(3) 0.5395(2) 0.0440(7) Uani 1 1 d . .
H2 H 0.2202 0.2109 0.5123 0.053 Uiso 1 1 calc R U
C3 C 0.2144(4) 0.0634(3) 0.5008(3) 0.0475(7) Uani 1 1 d . .
H3 H 0.1523 0.0872 0.4467 0.057 Uiso 1 1 calc R U
C4 C 0.2624(4) -0.0495(3) 0.5398(2) 0.0379(6) Uani 1 1 d . .
C5 C 0.2220(4) -0.1258(3) 0.4958(2) 0.0456(7) Uani 1 1 d . .
H5 H 0.1635 -0.1006 0.4401 0.055 Uiso 1 1 calc R U
C6 C 0.2664(5) -0.2336(3) 0.5327(2) 0.0479(8) Uani 1 1 d . .
H6 H 0.2399 -0.2821 0.5027 0.058 Uiso 1 1 calc R U
C7 C 0.3518(6) -0.2705(3) 0.6157(3) 0.0599(10) Uani 1 1 d . .
H7 H 0.3790 -0.3453 0.6433 0.072 Uiso 1 1 calc R U
C8 C 0.3979(5) -0.1987(3) 0.6590(3) 0.0521(8) Uani 1 1 d . .
H8 H 0.4576 -0.2258 0.7141 0.062 Uiso 1 1 calc R U
C9 C 0.3559(4) -0.0855(2) 0.6211(2) 0.0353(6) Uani 1 1 d . .
C10 C 0.4055(3) -0.0059(2) 0.6631(2) 0.0301(5) Uani 1 1 d . .
C11 C 0.5039(3) -0.0435(2) 0.74399(19) 0.0286(5) Uani 1 1 d . .
H11 H 0.5216 -0.1197 0.7708 0.034 Uiso 1 1 calc R U
C12 C 0.6502(3) -0.0484(2) 0.87525(19) 0.0267(4) Uani 1 1 d . .
C13 C 0.8228(3) -0.0426(2) 0.8707(2) 0.0289(5) Uani 1 1 d . .
C14 C 0.1079(3) 0.1002(2) 1.0407(2) 0.0323(5) Uani 1 1 d . .
H14 H -0.0069 0.0960 1.0429 0.039 Uiso 1 1 calc R U
C15 C 0.2027(3) 0.1644(2) 0.9481(2) 0.0309(5) Uani 1 1 d . .
C16 C 0.3754(3) 0.1698(2) 0.94772(19) 0.0272(5) Uani 1 1 d . .
C17 C 0.4516(3) 0.11159(19) 1.0346(2) 0.0265(4) Uani 1 1 d . .
C18 C 0.9337(3) 0.0186(2) 0.7728(2) 0.0356(6) Uani 1 1 d . .
H18A H 0.9273 -0.0165 0.7249 0.053 Uiso 1 1 calc R U
H18B H 1.0468 0.0171 0.7860 0.053 Uiso 1 1 calc R U
H18C H 0.8979 0.0943 0.7450 0.053 Uiso 1 1 calc R U
C19 C 0.1216(4) 0.2266(3) 0.8539(2) 0.0393(6) Uani 1 1 d . .
H19A H 0.0052 0.2077 0.8672 0.059 Uiso 1 1 calc R U
H19B H 0.1741 0.2065 0.7983 0.059 Uiso 1 1 calc R U
H19C H 0.1342 0.3051 0.8362 0.059 Uiso 1 1 calc R U
C20 C 0.6387(3) 0.1153(2) 1.0298(2) 0.0300(5) Uani 1 1 d . .
H20A H 0.6690 0.1772 1.0453 0.045 Uiso 1 1 calc R U
H20B H 0.6909 0.1233 0.9626 0.045 Uiso 1 1 calc R U
H20C H 0.6752 0.0476 1.0785 0.045 Uiso 1 1 calc R U
C21 C 0.7577(3) 0.3666(2) 0.7025(2) 0.0330(5) Uani 1 1 d . .
C22 C 0.8968(4) 0.4345(3) 0.6408(3) 0.0437(7) Uani 1 1 d . .
H22 H 0.9630 0.4124 0.5928 0.052 Uiso 1 1 calc R U
C23 C 0.9346(4) 0.5310(3) 0.6509(3) 0.0452(7) Uani 1 1 d . .
H23 H 1.0274 0.5723 0.6107 0.054 Uiso 1 1 calc R U
C24 C 0.8350(3) 0.5699(2) 0.7217(2) 0.0364(6) Uani 1 1 d . .
C25 C 0.8755(4) 0.6697(3) 0.7308(3) 0.0436(7) Uani 1 1 d . .
H25 H 0.9673 0.7111 0.6894 0.052 Uiso 1 1 calc R U
C26 C 0.7812(4) 0.7069(2) 0.8000(3) 0.0432(7) Uani 1 1 d . .
H26 H 0.8106 0.7720 0.8068 0.052 Uiso 1 1 calc R U
C27 C 0.6407(4) 0.6456(2) 0.8600(2) 0.0432(7) Uani 1 1 d . .
H27 H 0.5753 0.6713 0.9058 0.052 Uiso 1 1 calc R U
C28 C 0.5974(4) 0.5479(2) 0.8524(2) 0.0382(6) Uani 1 1 d . .
H28 H 0.5019 0.5096 0.8921 0.046 Uiso 1 1 calc R U
C29 C 0.6959(3) 0.5047(2) 0.7851(2) 0.0314(5) Uani 1 1 d . .
C30 C 0.6597(3) 0.3997(2) 0.7768(2) 0.0293(5) Uani 1 1 d . .
C31 C 0.5376(3) 0.3270(2) 0.8524(2) 0.0296(5) Uani 1 1 d . .
H31 H 0.4961 0.3486 0.9065 0.035 Uiso 1 1 calc R U

loop_
_atom_site_aniso_label
_atom_site_aniso_U_11
_atom_site_aniso_U_22
_atom_site_aniso_U_33
_atom_site_aniso_U_23
_atom_site_aniso_U_13
_atom_site_aniso_U_12
Co1 0.0317(2) 0.0296(2) 0.0325(2) -0.01372(14) -0.00181(14) -0.00629(13)
O1 0.0378(10) 0.0353(10) 0.0390(10) -0.0147(8) -0.0107(8) -0.0025(8)
O2 0.0357(10) 0.0367(10) 0.0457(11) -0.0245(8) 0.0049(8) -0.0115(8)
N1 0.0259(9) 0.0295(10) 0.0295(10) -0.0114(8) -0.0025(7) -0.0063(7)
N2 0.0275(10) 0.0303(10) 0.0321(11) -0.0144(8) 0.0002(8) -0.0059(8)
C1 0.0331(12) 0.0328(12) 0.0333(13) -0.0102(10) -0.0062(10) -0.0067(10)
C2 0.0467(16) 0.0421(15) 0.0423(16) -0.0103(12) -0.0170(13) -0.0015(12)
C3 0.0518(18) 0.0509(18) 0.0421(16) -0.0142(13) -0.0195(14) -0.0076(14)
C4 0.0372(14) 0.0474(16) 0.0302(13) -0.0144(11) -0.0038(10) -0.0142(11)
C5 0.0470(17) 0.0599(19) 0.0331(14) -0.0186(13) -0.0046(12) -0.0222(14)
C6 0.060(2) 0.0519(18) 0.0381(15) -0.0216(13) -0.0055(13) -0.0248(15)
C7 0.083(3) 0.0475(19) 0.062(2) -0.0274(17) -0.025(2) -0.0119(18)
C8 0.072(2) 0.0362(15) 0.058(2) -0.0210(14) -0.0298(18) -0.0028(14)
C9 0.0368(13) 0.0394(14) 0.0313(13) -0.0135(10) -0.0040(10) -0.0122(11)
C10 0.0274(11) 0.0334(12) 0.0312(12) -0.0135(10) -0.0023(9) -0.0079(9)
C11 0.0292(11) 0.0296(11) 0.0277(11) -0.0117(9) -0.0015(9) -0.0042(9)
C12 0.0257(10) 0.0265(10) 0.0300(11) -0.0125(9) -0.0037(8) -0.0043(8)
C13 0.0239(10) 0.0307(11) 0.0340(12) -0.0147(9) -0.0012(9) -0.0046(8)
C14 0.0225(11) 0.0384(13) 0.0381(13) -0.0166(11) -0.0021(9) -0.0049(9)
C15 0.0261(11) 0.0322(12) 0.0365(13) -0.0144(10) -0.0065(9) -0.0005(9)
C16 0.0241(10) 0.0266(11) 0.0326(12) -0.0141(9) 0.0009(8) -0.0044(8)
C17 0.0229(10) 0.0253(10) 0.0356(12) -0.0156(9) -0.0041(9) -0.0035(8)
C18 0.0279(12) 0.0399(14) 0.0374(14) -0.0134(11) 0.0001(10) -0.0055(10)
C19 0.0310(13) 0.0483(16) 0.0379(14) -0.0141(12) -0.0088(11) 0.0033(11)
C20 0.0236(10) 0.0336(12) 0.0337(12) -0.0131(10) -0.0028(9) -0.0046(9)
C21 0.0315(12) 0.0327(12) 0.0370(13) -0.0162(10) -0.0005(10) -0.0063(10)
C22 0.0408(15) 0.0380(15) 0.0516(18) -0.0209(13) 0.0110(13) -0.0112(12)
C23 0.0429(16) 0.0401(15) 0.0525(18) -0.0215(13) 0.0106(13) -0.0161(12)
C24 0.0342(13) 0.0332(13) 0.0420(15) -0.0144(11) -0.0016(11) -0.0082(10)
C25 0.0412(15) 0.0366(14) 0.0545(18) -0.0185(13) -0.0042(13) -0.0098(12)
C26 0.0501(17) 0.0296(13) 0.0568(19) -0.0216(12) -0.0125(14) -0.0030(11)
C27 0.0579(19) 0.0309(13) 0.0438(16) -0.0185(12) -0.0047(13) 0.0016(12)
C28 0.0461(16) 0.0308(13) 0.0387(15) -0.0152(11) -0.0009(12) -0.0047(11)
C29 0.0344(13) 0.0300(12) 0.0320(12) -0.0135(10) -0.0052(10) -0.0038(9)
C30 0.0269(11) 0.0300(11) 0.0319(12) -0.0132(9) -0.0002(9) -0.0060(9)
C31 0.0311(12) 0.0296(11) 0.0303(12) -0.0134(9) -0.0050(9) -0.0019(9)

loop_
_atom_type_symbol
_atom_type_description
_atom_type_scat_dispersion_real
_atom_type_scat_dispersion_imag
_atom_type_scat_source
C C 0.0033 0.0016 'International Tables Vol C Tables 4.2.6.8 and 6.1.1.4'
H H 0.0000 0.0000 'International Tables Vol C Tables 4.2.6.8 and 6.1.1.4'
N N 0.0061 0.0033 'International Tables Vol C Tables 4.2.6.8 and 6.1.1.4'
O O 0.0106 0.0060 'International Tables Vol C Tables 4.2.6.8 and 6.1.1.4'
Co Co 0.3494 0.9721 'International Tables Vol C Tables 4.2.6.8 and 6.1.1.4'

loop_
_geom_angle_atom_site_label_1
_geom_angle_atom_site_label_2
_geom_angle_atom_site_label_3
_geom_angle
_geom_angle_site_symmetry_1
_geom_angle_site_symmetry_3
O1 Co1 O2 117.88(9) . .
O1 Co1 N1 93.67(9) . .
O2 Co1 N1 120.27(9) . .
O1 Co1 N2 118.90(9) . .
O2 Co1 N2 93.00(8) . .
N1 Co1 N2 115.32(9) . .
C1 O1 Co1 127.63(18) . .
C21 O2 Co1 126.75(17) . .
C11 N1 C12 115.9(2) . .
C11 N1 Co1 121.78(18) . .
C12 N1 Co1 121.72(16) . .
C31 N2 C16 115.9(2) . .
C31 N2 Co1 121.42(18) . .
C16 N2 Co1 122.34(16) . .
O1 C1 C10 124.6(2) . .
O1 C1 C2 116.7(3) . .
C10 C1 C2 118.7(3) . .
C3 C2 C1 121.2(3) . .
C3 C2 H2 119.4 . .
C1 C2 H2 119.4 . .
C2 C3 C4 122.3(3) . .
C2 C3 H3 118.9 . .
C4 C3 H3 118.9 . .
C9 C4 C3 119.0(3) . .
C9 C4 C5 119.6(3) . .
C3 C4 C5 121.3(3) . .
C6 C5 C4 121.8(3) . .
C6 C5 H5 119.1 . .
C4 C5 H5 119.1 . .
C5 C6 C7 118.8(3) . .
C5 C6 H6 120.6 . .
C7 C6 H6 120.6 . .
C6 C7 C8 121.4(4) . .
C6 C7 H7 119.3 . .
C8 C7 H7 119.3 . .
C7 C8 C9 121.1(3) . .
C7 C8 H8 119.4 . .
C9 C8 H8 119.4 . .
C4 C9 C8 117.2(3) . .
C4 C9 C10 119.9(3) . .
C8 C9 C10 123.0(3) . .
C1 C10 C11 122.1(2) . .
C1 C10 C9 119.0(2) . .
C11 C10 C9 119.0(2) . .
N1 C11 C10 128.7(2) . .
N1 C11 H11 115.7 . .
C10 C11 H11 115.7 . .
C13 C12 C17 121.7(2) . 2_657
C13 C12 N1 119.3(2) . .
C17 C12 N1 119.0(2) 2_657 .
C14 C13 C12 117.8(2) 2_657 .
C14 C13 C18 120.1(2) 2_657 .
C12 C13 C18 121.9(2) . .
C13 C14 C15 123.3(2) 2_657 .
C13 C14 H14 118.3 2_657 .
C15 C14 H14 118.3 . .
C16 C15 C14 116.8(2) . .
C16 C15 C19 121.7(2) . .
C14 C15 C19 121.5(2) . .
C17 C16 C15 122.0(2) . .
C17 C16 N2 119.2(2) . .
C15 C16 N2 118.8(2) . .
C16 C17 C12 118.3(2) . 2_657
C16 C17 C20 120.4(2) . .
C12 C17 C20 121.2(2) 2_657 .
C13 C18 H18A 109.5 . .
C13 C18 H18B 109.5 . .
H18A C18 H18B 109.5 . .
C13 C18 H18C 109.5 . .
H18A C18 H18C 109.5 . .
H18B C18 H18C 109.5 . .
C15 C19 H19A 109.5 . .
C15 C19 H19B 109.5 . .
H19A C19 H19B 109.5 . .
C15 C19 H19C 109.5 . .
H19A C19 H19C 109.5 . .
H19B C19 H19C 109.5 . .
C17 C20 H20A 109.5 . .
C17 C20 H20B 109.5 . .
H20A C20 H20B 109.5 . .
C17 C20 H20C 109.5 . .
H20A C20 H20C 109.5 . .
H20B C20 H20C 109.5 . .
O2 C21 C30 124.8(2) . .
O2 C21 C22 116.3(2) . .
C30 C21 C22 118.9(2) . .
C23 C22 C21 121.5(3) . .
C23 C22 H22 119.3 . .
C21 C22 H22 119.3 . .
C22 C23 C24 121.5(3) . .
C22 C23 H23 119.3 . .
C24 C23 H23 119.3 . .
C25 C24 C29 120.3(3) . .
C25 C24 C23 120.6(3) . .
C29 C24 C23 119.0(2) . .
C26 C25 C24 121.0(3) . .
C26 C25 H25 119.5 . .
C24 C25 H25 119.5 . .
C25 C26 C27 119.1(3) . .
C25 C26 H26 120.5 . .
C27 C26 H26 120.5 . .
C28 C27 C26 121.2(3) . .
C28 C27 H27 119.4 . .
C26 C27 H27 119.4 . .
C27 C28 C29 121.1(3) . .
C27 C28 H28 119.5 . .
C29 C28 H28 119.5 . .
C28 C29 C24 117.2(2) . .
C28 C29 C30 123.4(2) . .
C24 C29 C30 119.4(2) . .
C21 C30 C31 121.6(2) . .
C21 C30 C29 119.7(2) . .
C31 C30 C29 118.2(2) . .
N2 C31 C30 128.2(2) . .
N2 C31 H31 115.9 . .
C30 C31 H31 115.9 . .

loop_
_geom_bond_atom_site_label_1
_geom_bond_atom_site_label_2
_geom_bond_distance
_geom_bond_site_symmetry_2
Co1 O1 1.904(2) .
Co1 O2 1.9192(19) .
Co1 N1 1.987(2) .
Co1 N2 1.994(2) .
O1 C1 1.298(3) .
O2 C21 1.301(3) .
N1 C11 1.312(3) .
N1 C12 1.447(3) .
N2 C31 1.311(3) .
N2 C16 1.430(3) .
C1 C10 1.418(4) .
C1 C2 1.434(4) .
C2 C3 1.354(5) .
C2 H2 0.9300 .
C3 C4 1.417(5) .
C3 H3 0.9300 .
C4 C9 1.399(4) .
C4 C5 1.427(4) .
C5 C6 1.349(5) .
C5 H5 0.9300 .
C6 C7 1.377(5) .
C6 H6 0.9300 .
C7 C8 1.385(4) .
C7 H7 0.9300 .
C8 C9 1.408(5) .
C8 H8 0.9300 .
C9 C10 1.469(4) .
C10 C11 1.420(4) .
C11 H11 0.9300 .
C12 C13 1.395(3) .
C12 C17 1.406(3) 2_657
C13 C14 1.390(4) 2_657
C13 C18 1.505(4) .
C14 C13 1.391(4) 2_657
C14 C15 1.405(4) .
C14 H14 0.9300 .
C15 C16 1.404(3) .
C15 C19 1.513(4) .
C16 C17 1.403(4) .
C17 C12 1.406(3) 2_657
C17 C20 1.511(3) .
C18 H18A 0.9600 .
C18 H18B 0.9600 .
C18 H18C 0.9600 .
C19 H19A 0.9600 .
C19 H19B 0.9600 .
C19 H19C 0.9600 .
C20 H20A 0.9600 .
C20 H20B 0.9600 .
C20 H20C 0.9600 .
C21 C30 1.415(4) .
C21 C22 1.430(4) .
C22 C23 1.366(4) .
C22 H22 0.9300 .
C23 C24 1.425(4) .
C23 H23 0.9300 .
C24 C25 1.406(4) .
C24 C29 1.423(4) .
C25 C26 1.376(5) .
C25 H25 0.9300 .
C26 C27 1.398(5) .
C26 H26 0.9300 .
C27 C28 1.377(4) .
C27 H27 0.9300 .
C28 C29 1.417(4) .
C28 H28 0.9300 .
C29 C30 1.457(4) .
C30 C31 1.432(3) .
C31 H31 0.9300 .

loop_
_geom_torsion_atom_site_label_1
_geom_torsion_atom_site_label_2
_geom_torsion_atom_site_label_3
_geom_torsion_atom_site_label_4
_geom_torsion
_geom_torsion_site_symmetry_1
_geom_torsion_site_symmetry_4
Co1 O1 C1 C10 13.3(4) . .
Co1 O1 C1 C2 -167.3(2) . .
O1 C1 C2 C3 -179.9(3) . .
C10 C1 C2 C3 -0.5(5) . .
C1 C2 C3 C4 1.0(5) . .
C2 C3 C4 C9 -0.1(5) . .
C2 C3 C4 C5 -178.0(3) . .
C9 C4 C5 C6 2.4(5) . .
C3 C4 C5 C6 -179.7(3) . .
C4 C5 C6 C7 0.6(5) . .
C5 C6 C7 C8 -2.5(6) . .
C6 C7 C8 C9 1.4(7) . .
C3 C4 C9 C8 178.6(3) . .
C5 C4 C9 C8 -3.4(4) . .
C3 C4 C9 C10 -1.2(4) . .
C5 C4 C9 C10 176.7(3) . .
C7 C8 C9 C4 1.6(5) . .
C7 C8 C9 C10 -178.5(4) . .
O1 C1 C10 C11 -1.3(4) . .
C2 C1 C10 C11 179.4(3) . .
O1 C1 C10 C9 178.5(2) . .
C2 C1 C10 C9 -0.8(4) . .
C4 C9 C10 C1 1.7(4) . .
C8 C9 C10 C1 -178.2(3) . .
C4 C9 C10 C11 -178.5(2) . .
C8 C9 C10 C11 1.7(4) . .
C12 N1 C11 C10 173.0(2) . .
Co1 N1 C11 C10 2.0(4) . .
C1 C10 C11 N1 -6.7(4) . .
C9 C10 C11 N1 173.4(2) . .
C11 N1 C12 C13 113.8(3) . .
Co1 N1 C12 C13 -75.2(3) . .
C11 N1 C12 C17 -68.1(3) . 2_657
Co1 N1 C12 C17 102.9(2) . 2_657
C17 C12 C13 C14 -1.0(4) 2_657 2_657
N1 C12 C13 C14 177.0(2) . 2_657
C17 C12 C13 C18 175.8(2) 2_657 .
N1 C12 C13 C18 -6.1(4) . .
C13 C14 C15 C16 -0.7(4) 2_657 .
C13 C14 C15 C19 -179.4(3) 2_657 .
C14 C15 C16 C17 1.8(4) . .
C19 C15 C16 C17 -179.5(2) . .
C14 C15 C16 N2 179.9(2) . .
C19 C15 C16 N2 -1.4(4) . .
C31 N2 C16 C17 -73.5(3) . .
Co1 N2 C16 C17 99.8(2) . .
C31 N2 C16 C15 108.3(3) . .
Co1 N2 C16 C15 -78.3(3) . .
C15 C16 C17 C12 -1.5(4) . 2_657
N2 C16 C17 C12 -179.6(2) . 2_657
C15 C16 C17 C20 177.2(2) . .
N2 C16 C17 C20 -0.9(3) . .
Co1 O2 C21 C30 11.1(4) . .
Co1 O2 C21 C22 -170.8(2) . .
O2 C21 C22 C23 -179.5(3) . .
C30 C21 C22 C23 -1.3(5) . .
C21 C22 C23 C24 -1.5(5) . .
C22 C23 C24 C25 -179.8(3) . .
C22 C23 C24 C29 1.8(5) . .
C29 C24 C25 C26 -0.7(5) . .
C23 C24 C25 C26 -179.1(3) . .
C24 C25 C26 C27 -1.7(5) . .
C25 C26 C27 C28 1.4(5) . .
C26 C27 C28 C29 1.4(5) . .
C27 C28 C29 C24 -3.7(4) . .
C27 C28 C29 C30 177.6(3) . .
C25 C24 C29 C28 3.3(4) . .
C23 C24 C29 C28 -178.2(3) . .
C25 C24 C29 C30 -177.9(3) . .
C23 C24 C29 C30 0.5(4) . .
O2 C21 C30 C31 9.1(4) . .
C22 C21 C30 C31 -169.0(3) . .
O2 C21 C30 C29 -178.4(3) . .
C22 C21 C30 C29 3.5(4) . .
C28 C29 C30 C21 175.5(3) . .
C24 C29 C30 C21 -3.1(4) . .
C28 C29 C30 C31 -11.7(4) . .
C24 C29 C30 C31 169.6(2) . .
C16 N2 C31 C30 170.7(2) . .
Co1 N2 C31 C30 -2.7(4) . .
C21 C30 C31 N2 -13.3(4) . .
C29 C30 C31 N2 174.1(3) . .

loop_
_platon_squeeze_void_nr
_platon_squeeze_void_average_x
_platon_squeeze_void_average_y
_platon_squeeze_void_average_z
_platon_squeeze_void_volume
_platon_squeeze_void_count_electrons
_platon_squeeze_void_content
1 0.000 0.500 0.000 169 15 ' '
2 0.500 0.500 0.500 94 23 ' '
